data_2232606
loop_
_publ_author_name
'Valarmathi, P.'
'Thirumaran, S.'
'Selvanayagam, S.'

_publ_section_title
;
 (1,2,3,4-Tetrahydroisoquinoline-2-carbodithioato-\k^2^<i>S</i>,<i>S</i>')(thiocyanato-\k<i>N</i>)(triphenylphosphane)nickel(II)
;
_journal_coeditor_code BT5724
_journal_issue 12
_journal_name_full 'Acta Crystallographica Section E'
_journal_page_first m1882
_journal_paper_doi 10.1107/S1600536811050550
_journal_volume 67
_journal_year 2011
_chemical_formula_iupac '[Ni (C10 H10 N S2) (N C S) (C18 H15 P)]'
_chemical_formula_moiety 'C29 H25 N2 Ni P S3'
_chemical_formula_sum 'C29 H25 N2 Ni P S3'
_chemical_formula_weight 587.37
_chemical_name_systematic
;
(1,2,3,4-Tetrahydroisoquinoline-2-carbodithioato-
\k^2^<i>S</i>,<i>S</i>')(thiocyanato-\k<i>N</i>)(triphenylphosphane)nickel(II)
;
_space_group_IT_number 14
_symmetry_cell_setting monoclinic
_symmetry_space_group_name_Hall '-P 2yn'
_symmetry_space_group_name_H-M 'P 1 21/n 1'
_atom_sites_solution_hydrogens geom
_atom_sites_solution_primary direct
_atom_sites_solution_secondary difmap
_audit_creation_method SHELXL-97
_cell_angle_alpha 90.00
_cell_angle_beta 91.693(2)
_cell_angle_gamma 90.00
_cell_formula_units_Z 4
_cell_length_a 13.7981(4)
_cell_length_b 13.1429(4)
_cell_length_c 14.9447(4)
_cell_measurement_reflns_used 8723
_cell_measurement_temperature 292(2)
_cell_measurement_theta_max 26.3
_cell_measurement_theta_min 2.5
_cell_volume 2708.99(14)
_computing_cell_refinement 'APEX2 and SAINT (Bruker, 2004)'
_computing_data_collection 'APEX2 (Bruker, 2004)'
_computing_data_reduction 'SAINT and XPREP (Bruker, 2004)'
_computing_molecular_graphics
;
'ORTEP3 (Farrugia, 1997) and PLATON (Spek, 2009)'
;
_computing_publication_material 'SHELXL97 (Sheldrick, 2008) and PLATON (Spek, 2009)'
_computing_structure_refinement 'SHELXL97 (Sheldrick, 2008)'
_computing_structure_solution 'SIR92 (Altomare <i>et al.</i>, 1993)'
_diffrn_ambient_temperature 292(2)
_diffrn_measured_fraction_theta_full 0.990
_diffrn_measured_fraction_theta_max 0.990
_diffrn_measurement_device_type 'bruker KAPPA APEXII CCD diffractometer'
_diffrn_measurement_method '\w and \f scan'
_diffrn_radiation_monochromator graphite
_diffrn_radiation_source 'fine-focus sealed tube'
_diffrn_radiation_type MoK\a
_diffrn_radiation_wavelength 0.71073
_diffrn_reflns_av_R_equivalents 0.0347
_diffrn_reflns_av_sigmaI/netI 0.0316
_diffrn_reflns_limit_h_max 17
_diffrn_reflns_limit_h_min -18
_diffrn_reflns_limit_k_max 17
_diffrn_reflns_limit_k_min -11
_diffrn_reflns_limit_l_max 20
_diffrn_reflns_limit_l_min -20
_diffrn_reflns_number 33862
_diffrn_reflns_theta_full 29.24
_diffrn_reflns_theta_max 29.24
_diffrn_reflns_theta_min 2.04
_exptl_absorpt_coefficient_mu 1.028
_exptl_absorpt_correction_T_max 0.8610
_exptl_absorpt_correction_T_min 0.7831
_exptl_absorpt_correction_type multi-scan
_exptl_absorpt_process_details '(SADABS; Bruker 1999)'
_exptl_crystal_colour Pale-yellow
_exptl_crystal_density_diffrn 1.440
_exptl_crystal_density_method 'not measured'
_exptl_crystal_description Block
_exptl_crystal_F_000 1216
_exptl_crystal_size_max 0.25
_exptl_crystal_size_mid 0.20
_exptl_crystal_size_min 0.15
_refine_diff_density_max 0.554
_refine_diff_density_min -0.296
_refine_ls_extinction_method none
_refine_ls_goodness_of_fit_ref 1.032
_refine_ls_hydrogen_treatment constr
_refine_ls_matrix_type full
_refine_ls_number_parameters 325
_refine_ls_number_reflns 7287
_refine_ls_number_restraints 0
_refine_ls_restrained_S_all 1.032
_refine_ls_R_factor_all 0.0683
_refine_ls_R_factor_gt 0.0423
_refine_ls_shift/su_max 0.001
_refine_ls_shift/su_mean 0.000
_refine_ls_structure_factor_coef Fsqd
_refine_ls_weighting_details 'calc w=1/[\s^2^(Fo^2^)+(0.0574P)^2^+1.2033P] where P=(Fo^2^+2Fc^2^)/3'
_refine_ls_weighting_scheme calc
_refine_ls_wR_factor_gt 0.1093
_refine_ls_wR_factor_ref 0.1233
_reflns_number_gt 5132
_reflns_number_total 7287
_reflns_threshold_expression I>2\s(I)
_cod_data_source_file bt5724.cif
_cod_data_source_block I
_cod_original_cell_volume 2708.99(13)
_cod_original_sg_symbol_H-M 'P 21/n'
_cod_database_code 2232606
_cod_database_fobs_code 2232606

loop_
_symmetry_equiv_pos_as_xyz
'x, y, z'
'-x+1/2, y+1/2, -z+1/2'
'-x, -y, -z'
'x-1/2, -y-1/2, z-1/2'

loop_
_atom_site_type_symbol
_atom_site_label
_atom_site_fract_x
_atom_site_fract_y
_atom_site_fract_z
_atom_site_U_iso_or_equiv
_atom_site_adp_type
_atom_site_calc_flag
_atom_site_refinement_flags
_atom_site_occupancy
_atom_site_symmetry_multiplicity
C C1 0.67037(18) 0.52602(19) 0.77990(18) 0.0474(6) Uani d . 1 1
C C2 0.70333(19) 0.61484(19) 0.43746(18) 0.0486(6) Uani d . 1 1
C C3 0.5892(3) 0.5795(3) 0.3133(2) 0.0739(9) Uani d . 1 1
H H3A 0.5591 0.6295 0.2737 0.089 Uiso calc R 1 1
H H3B 0.5448 0.5654 0.3609 0.089 Uiso calc R 1 1
C C4 0.6072(3) 0.4837(3) 0.2622(3) 0.0850(11) Uani d . 1 1
H H4A 0.6227 0.4289 0.3036 0.102 Uiso calc R 1 1
H H4B 0.5490 0.4650 0.2280 0.102 Uiso calc R 1 1
C C5 0.6874(2) 0.4983(3) 0.2015(2) 0.0694(9) Uani d . 1 1
C C6 0.6980(4) 0.4273(3) 0.1283(3) 0.0919(12) Uani d . 1 1
H H6 0.6541 0.3740 0.1207 0.110 Uiso calc R 1 1
C C7 0.7711(4) 0.4377(4) 0.0712(3) 0.0969(13) Uani d . 1 1
H H7 0.7773 0.3920 0.0242 0.116 Uiso calc R 1 1
C C8 0.8378(3) 0.5175(4) 0.0825(3) 0.0950(13) Uani d . 1 1
H H8 0.8875 0.5249 0.0424 0.114 Uiso calc R 1 1
C C9 0.8305(3) 0.5845(3) 0.1519(2) 0.0777(10) Uani d . 1 1
H H9 0.8755 0.6365 0.1602 0.093 Uiso calc R 1 1
C C10 0.7549(2) 0.5731(2) 0.20951(19) 0.0592(7) Uani d . 1 1
C C11 0.7468(3) 0.6536(3) 0.2850(2) 0.0742(9) Uani d . 1 1
H H11A 0.8102 0.6644 0.3131 0.089 Uiso calc R 1 1
H H11B 0.7250 0.7176 0.2593 0.089 Uiso calc R 1 1
C C12 1.00159(18) 0.65116(18) 0.63240(16) 0.0424(5) Uani d . 1 1
C C13 0.9915(2) 0.7503(2) 0.60153(18) 0.0518(6) Uani d . 1 1
H H13 0.9327 0.7838 0.6071 0.062 Uiso calc R 1 1
C C14 1.0679(2) 0.7995(2) 0.5627(2) 0.0631(8) Uani d . 1 1
H H14 1.0608 0.8663 0.5430 0.076 Uiso calc R 1 1
C C15 1.1541(2) 0.7499(3) 0.5532(2) 0.0698(9) Uani d . 1 1
H H15 1.2054 0.7827 0.5263 0.084 Uiso calc R 1 1
C C16 1.1653(2) 0.6520(3) 0.5833(2) 0.0707(9) Uani d . 1 1
H H16 1.2240 0.6185 0.5765 0.085 Uiso calc R 1 1
C C17 1.0890(2) 0.6025(2) 0.6240(2) 0.0580(7) Uani d . 1 1
H H17 1.0972 0.5366 0.6455 0.070 Uiso calc R 1 1
C C18 0.92192(16) 0.46836(17) 0.71702(16) 0.0401(5) Uani d . 1 1
C C19 0.9523(2) 0.3997(2) 0.65279(19) 0.0526(6) Uani d . 1 1
H H19 0.9652 0.4223 0.5954 0.063 Uiso calc R 1 1
C C20 0.9633(2) 0.2978(2) 0.6743(2) 0.0663(8) Uani d . 1 1
H H20 0.9850 0.2525 0.6315 0.080 Uiso calc R 1 1
C C21 0.9426(2) 0.2629(2) 0.7583(2) 0.0632(8) Uani d . 1 1
H H21 0.9508 0.1945 0.7725 0.076 Uiso calc R 1 1
C C22 0.9100(2) 0.3294(2) 0.8207(2) 0.0587(7) Uani d . 1 1
H H22 0.8946 0.3056 0.8771 0.070 Uiso calc R 1 1
C C23 0.89970(19) 0.4318(2) 0.80110(18) 0.0492(6) Uani d . 1 1
H H23 0.8778 0.4762 0.8445 0.059 Uiso calc R 1 1
C C24 0.89695(17) 0.67053(17) 0.79026(15) 0.0404(5) Uani d . 1 1
C C25 0.9742(2) 0.6615(2) 0.85052(18) 0.0534(6) Uani d . 1 1
H H25 1.0243 0.6165 0.8390 0.064 Uiso calc R 1 1
C C26 0.9775(2) 0.7188(2) 0.9275(2) 0.0671(8) Uani d . 1 1
H H26 1.0290 0.7114 0.9685 0.080 Uiso calc R 1 1
C C27 0.9048(3) 0.7866(2) 0.9437(2) 0.0658(8) Uani d . 1 1
H H27 0.9073 0.8254 0.9958 0.079 Uiso calc R 1 1
C C28 0.8290(2) 0.7977(2) 0.8845(2) 0.0619(7) Uani d . 1 1
H H28 0.7803 0.8445 0.8958 0.074 Uiso calc R 1 1
C C29 0.82414(19) 0.7394(2) 0.80687(18) 0.0503(6) Uani d . 1 1
H H29 0.7721 0.7468 0.7664 0.060 Uiso calc R 1 1
N N1 0.69817(16) 0.54668(18) 0.71207(15) 0.0518(5) Uani d . 1 1
N N2 0.67965(18) 0.6210(2) 0.35176(15) 0.0612(6) Uani d . 1 1
P P1 0.89629(4) 0.59881(4) 0.68659(4) 0.03763(14) Uani d . 1 1
S S1 0.63111(5) 0.56870(6) 0.51886(5) 0.05756(19) Uani d . 1 1
S S2 0.81349(5) 0.64882(6) 0.48486(4) 0.05379(18) Uani d . 1 1
S S3 0.63080(8) 0.50024(8) 0.87781(6) 0.0838(3) Uani d . 1 1
Ni Ni1 0.75893(2) 0.59313(2) 0.60984(2) 0.04025(10) Uani d . 1 1

loop_
_atom_site_aniso_label
_atom_site_aniso_U_11
_atom_site_aniso_U_22
_atom_site_aniso_U_33
_atom_site_aniso_U_12
_atom_site_aniso_U_13
_atom_site_aniso_U_23
C1 0.0428(14) 0.0467(13) 0.0524(16) -0.0003(10) -0.0034(11) 0.0053(11)
C2 0.0488(15) 0.0510(14) 0.0455(14) 0.0054(11) -0.0073(11) 0.0023(11)
C3 0.068(2) 0.098(3) 0.0535(18) 0.0035(17) -0.0239(16) -0.0040(16)
C4 0.069(2) 0.098(3) 0.086(3) -0.0164(19) -0.0205(19) -0.003(2)
C5 0.067(2) 0.078(2) 0.0623(19) -0.0082(16) -0.0242(16) 0.0088(16)
C6 0.109(3) 0.081(2) 0.084(3) 0.013(2) -0.023(2) -0.011(2)
C7 0.106(3) 0.111(3) 0.072(3) 0.034(3) -0.020(2) -0.023(2)
C8 0.091(3) 0.121(3) 0.073(2) 0.033(3) -0.014(2) -0.006(2)
C9 0.070(2) 0.100(3) 0.063(2) 0.0029(18) -0.0101(17) 0.0145(18)
C10 0.0552(17) 0.0711(18) 0.0505(16) 0.0061(13) -0.0122(13) 0.0131(13)
C11 0.087(2) 0.088(2) 0.0470(17) -0.0120(18) -0.0133(16) 0.0092(15)
C12 0.0427(13) 0.0472(13) 0.0371(12) -0.0033(10) -0.0012(10) -0.0015(10)
C13 0.0558(16) 0.0490(14) 0.0506(15) -0.0033(12) 0.0039(12) 0.0004(11)
C14 0.083(2) 0.0525(15) 0.0543(17) -0.0181(15) 0.0068(15) -0.0016(13)
C15 0.067(2) 0.082(2) 0.0611(19) -0.0297(17) 0.0171(15) -0.0127(16)
C16 0.0481(17) 0.083(2) 0.081(2) -0.0028(15) 0.0127(15) -0.0028(18)
C17 0.0484(16) 0.0613(16) 0.0645(18) 0.0008(12) 0.0058(13) 0.0031(13)
C18 0.0359(12) 0.0424(12) 0.0416(12) 0.0001(9) -0.0062(9) -0.0004(10)
C19 0.0547(16) 0.0523(15) 0.0507(15) 0.0004(12) -0.0032(12) -0.0057(12)
C20 0.0629(19) 0.0477(15) 0.088(2) 0.0046(13) -0.0062(16) -0.0211(15)
C21 0.0542(17) 0.0381(13) 0.096(2) -0.0036(11) -0.0123(16) 0.0037(15)
C22 0.0560(17) 0.0531(15) 0.0664(18) -0.0091(12) -0.0106(14) 0.0164(14)
C23 0.0524(15) 0.0490(13) 0.0458(14) -0.0008(11) -0.0034(11) 0.0031(11)
C24 0.0448(13) 0.0396(11) 0.0369(12) 0.0000(9) 0.0003(10) 0.0002(9)
C25 0.0569(16) 0.0524(14) 0.0499(15) 0.0060(12) -0.0120(12) -0.0062(12)
C26 0.079(2) 0.0700(19) 0.0515(17) -0.0049(16) -0.0184(15) -0.0068(14)
C27 0.089(2) 0.0596(17) 0.0493(16) -0.0127(16) 0.0071(16) -0.0168(14)
C28 0.0659(19) 0.0561(16) 0.0646(18) 0.0009(13) 0.0178(15) -0.0133(14)
C29 0.0476(15) 0.0514(14) 0.0519(15) 0.0038(11) 0.0013(12) -0.0030(11)
N1 0.0451(12) 0.0603(13) 0.0498(13) 0.0018(10) -0.0036(10) 0.0028(11)
N2 0.0602(15) 0.0798(16) 0.0428(13) 0.0006(12) -0.0109(11) 0.0018(11)
P1 0.0381(3) 0.0410(3) 0.0336(3) 0.0027(2) -0.0021(2) 0.0014(2)
S1 0.0445(4) 0.0752(5) 0.0522(4) -0.0037(3) -0.0108(3) 0.0107(3)
S2 0.0529(4) 0.0690(4) 0.0390(3) -0.0097(3) -0.0059(3) 0.0059(3)
S3 0.1015(7) 0.0936(7) 0.0572(5) -0.0079(5) 0.0185(5) 0.0166(4)
Ni1 0.03948(18) 0.04412(17) 0.03685(17) 0.00331(12) -0.00393(12) 0.00315(12)

loop_
_atom_type_symbol
_atom_type_description
_atom_type_scat_dispersion_real
_atom_type_scat_dispersion_imag
_atom_type_scat_source
C C 0.0033 0.0016 'International Tables Vol C Tables 4.2.6.8 and 6.1.1.4'
H H 0.0000 0.0000 'International Tables Vol C Tables 4.2.6.8 and 6.1.1.4'
N N 0.0061 0.0033 'International Tables Vol C Tables 4.2.6.8 and 6.1.1.4'
P P 0.1023 0.0942 'International Tables Vol C Tables 4.2.6.8 and 6.1.1.4'
S S 0.1246 0.1234 'International Tables Vol C Tables 4.2.6.8 and 6.1.1.4'
Ni Ni 0.3393 1.1124 'International Tables Vol C Tables 4.2.6.8 and 6.1.1.4'

loop_
_geom_angle_atom_site_label_1
_geom_angle_atom_site_label_2
_geom_angle_atom_site_label_3
_geom_angle
N1 C1 S3 178.2(3)
N2 C2 S1 125.6(2)
N2 C2 S2 125.3(2)
S1 C2 S2 109.07(14)
N2 C3 C4 111.2(3)
N2 C3 H3A 109.4
C4 C3 H3A 109.4
N2 C3 H3B 109.4
C4 C3 H3B 109.4
H3A C3 H3B 108.0
C5 C4 C3 110.2(3)
C5 C4 H4A 109.6
C3 C4 H4A 109.6
C5 C4 H4B 109.6
C3 C4 H4B 109.6
H4A C4 H4B 108.1
C10 C5 C6 116.6(4)
C10 C5 C4 124.8(3)
C6 C5 C4 118.6(3)
C7 C6 C5 120.5(4)
C7 C6 H6 119.8
C5 C6 H6 119.8
C6 C7 C8 120.0(4)
C6 C7 H7 120.0
C8 C7 H7 120.0
C9 C8 C7 120.7(4)
C9 C8 H8 119.6
C7 C8 H8 119.6
C8 C9 C10 118.5(4)
C8 C9 H9 120.8
C10 C9 H9 120.8
C5 C10 C9 123.6(3)
C5 C10 C11 119.6(3)
C9 C10 C11 116.8(3)
N2 C11 C10 111.1(3)
N2 C11 H11A 109.4
C10 C11 H11A 109.4
N2 C11 H11B 109.4
C10 C11 H11B 109.4
H11A C11 H11B 108.0
C17 C12 C13 119.1(2)
C17 C12 P1 125.4(2)
C13 C12 P1 115.43(19)
C14 C13 C12 120.6(3)
C14 C13 H13 119.7
C12 C13 H13 119.7
C15 C14 C13 119.9(3)
C15 C14 H14 120.1
C13 C14 H14 120.1
C14 C15 C16 120.2(3)
C14 C15 H15 119.9
C16 C15 H15 119.9
C15 C16 C17 120.2(3)
C15 C16 H16 119.9
C17 C16 H16 119.9
C12 C17 C16 120.0(3)
C12 C17 H17 120.0
C16 C17 H17 120.0
C23 C18 C19 118.6(2)
C23 C18 P1 120.66(19)
C19 C18 P1 120.16(19)
C20 C19 C18 120.0(3)
C20 C19 H19 120.0
C18 C19 H19 120.0
C21 C20 C19 120.7(3)
C21 C20 H20 119.6
C19 C20 H20 119.6
C22 C21 C20 119.5(3)
C22 C21 H21 120.3
C20 C21 H21 120.3
C21 C22 C23 120.9(3)
C21 C22 H22 119.6
C23 C22 H22 119.6
C22 C23 C18 120.3(3)
C22 C23 H23 119.9
C18 C23 H23 119.9
C25 C24 C29 119.4(2)
C25 C24 P1 119.81(19)
C29 C24 P1 120.62(19)
C26 C25 C24 120.3(3)
C26 C25 H25 119.8
C24 C25 H25 119.8
C27 C26 C25 119.9(3)
C27 C26 H26 120.0
C25 C26 H26 120.0
C28 C27 C26 120.6(3)
C28 C27 H27 119.7
C26 C27 H27 119.7
C27 C28 C29 120.1(3)
C27 C28 H28 119.9
C29 C28 H28 119.9
C24 C29 C28 119.6(3)
C24 C29 H29 120.2
C28 C29 H29 120.2
C1 N1 Ni1 170.9(2)
C2 N2 C11 123.0(3)
C2 N2 C3 122.9(3)
C11 N2 C3 113.3(2)
C18 P1 C24 106.40(11)
C18 P1 C12 108.54(11)
C24 P1 C12 101.53(11)
C18 P1 Ni1 105.06(8)
C24 P1 Ni1 116.63(8)
C12 P1 Ni1 118.07(8)
C2 S1 Ni1 85.13(9)
C2 S2 Ni1 86.67(9)
N1 Ni1 S2 173.69(7)
N1 Ni1 P1 89.15(7)
S2 Ni1 P1 97.07(3)
N1 Ni1 S1 94.94(7)
S2 Ni1 S1 79.06(3)
P1 Ni1 S1 170.83(3)

loop_
_geom_bond_atom_site_label_1
_geom_bond_atom_site_label_2
_geom_bond_distance
_geom_bond_publ_flag
C1 N1 1.128(3) ?
C1 S3 1.613(3) ?
C2 N2 1.315(3) ?
C2 S1 1.707(3) ?
C2 S2 1.717(3) ?
C3 N2 1.464(4) ?
C3 C4 1.497(5) ?
C3 H3A 0.9700 ?
C3 H3B 0.9700 ?
C4 C5 1.464(5) ?
C4 H4A 0.9700 ?
C4 H4B 0.9700 ?
C5 C10 1.357(4) ?
C5 C6 1.449(5) ?
C6 C7 1.347(6) ?
C6 H6 0.9300 ?
C7 C8 1.402(6) ?
C7 H7 0.9300 ?
C8 C9 1.366(5) ?
C8 H8 0.9300 ?
C9 C10 1.380(5) ?
C9 H9 0.9300 ?
C10 C11 1.553(5) ?
C11 N2 1.447(4) ?
C11 H11A 0.9700 ?
C11 H11B 0.9700 ?
C12 C17 1.374(4) ?
C12 C13 1.387(4) ?
C12 P1 1.819(2) ?
C13 C14 1.380(4) ?
C13 H13 0.9300 ?
C14 C15 1.367(5) ?
C14 H14 0.9300 ?
C15 C16 1.370(5) ?
C15 H15 0.9300 ?
C16 C17 1.392(4) ?
C16 H16 0.9300 ?
C17 H17 0.9300 ?
C18 C23 1.388(3) ?
C18 C19 1.391(3) ?
C18 P1 1.806(2) ?
C19 C20 1.385(4) ?
C19 H19 0.9300 ?
C20 C21 1.374(5) ?
C20 H20 0.9300 ?
C21 C22 1.364(4) ?
C21 H21 0.9300 ?
C22 C23 1.383(4) ?
C22 H22 0.9300 ?
C23 H23 0.9300 ?
C24 C25 1.380(3) ?
C24 C29 1.381(3) ?
C24 P1 1.813(2) ?
C25 C26 1.375(4) ?
C25 H25 0.9300 ?
C26 C27 1.368(5) ?
C26 H26 0.9300 ?
C27 C28 1.358(4) ?
C27 H27 0.9300 ?
C28 C29 1.390(4) ?
C28 H28 0.9300 ?
C29 H29 0.9300 ?
N1 Ni1 1.867(2) y
P1 Ni1 2.1874(6) y
S1 Ni1 2.2180(10) y
S2 Ni1 2.1620(10) y

loop_
_geom_torsion_atom_site_label_1
_geom_torsion_atom_site_label_2
_geom_torsion_atom_site_label_3
_geom_torsion_atom_site_label_4
_geom_torsion
N2 C3 C4 C5 -48.3(4)
C3 C4 C5 C10 19.4(5)
C3 C4 C5 C6 -162.1(3)
C10 C5 C6 C7 -1.1(5)
C4 C5 C6 C7 -179.7(4)
C5 C6 C7 C8 0.3(6)
C6 C7 C8 C9 0.9(6)
C7 C8 C9 C10 -1.3(5)
C6 C5 C10 C9 0.7(5)
C4 C5 C10 C9 179.2(3)
C6 C5 C10 C11 178.6(3)
C4 C5 C10 C11 -2.9(5)
C8 C9 C10 C5 0.5(5)
C8 C9 C10 C11 -177.4(3)
C5 C10 C11 N2 15.0(4)
C9 C10 C11 N2 -167.0(3)
C17 C12 C13 C14 0.1(4)
P1 C12 C13 C14 177.2(2)
C12 C13 C14 C15 1.0(4)
C13 C14 C15 C16 -0.9(5)
C14 C15 C16 C17 -0.2(5)
C13 C12 C17 C16 -1.3(4)
P1 C12 C17 C16 -178.1(2)
C15 C16 C17 C12 1.4(5)
C23 C18 C19 C20 -2.4(4)
P1 C18 C19 C20 -174.1(2)
C18 C19 C20 C21 1.4(4)
C19 C20 C21 C22 0.6(4)
C20 C21 C22 C23 -1.5(4)
C21 C22 C23 C18 0.4(4)
C19 C18 C23 C22 1.6(4)
P1 C18 C23 C22 173.2(2)
C29 C24 C25 C26 1.6(4)
P1 C24 C25 C26 177.2(2)
C24 C25 C26 C27 -1.3(5)
C25 C26 C27 C28 0.2(5)
C26 C27 C28 C29 0.6(5)
C25 C24 C29 C28 -0.8(4)
P1 C24 C29 C28 -176.4(2)
C27 C28 C29 C24 -0.3(4)
S3 C1 N1 Ni1 46(9)
S1 C2 N2 C11 -175.1(2)
S2 C2 N2 C11 3.0(4)
S1 C2 N2 C3 -5.8(4)
S2 C2 N2 C3 172.3(2)
C10 C11 N2 C2 125.0(3)
C10 C11 N2 C3 -45.3(4)
C4 C3 N2 C2 -105.5(4)
C4 C3 N2 C11 64.7(4)
C23 C18 P1 C24 26.0(2)
C19 C18 P1 C24 -162.5(2)
C23 C18 P1 C12 134.6(2)
C19 C18 P1 C12 -53.9(2)
C23 C18 P1 Ni1 -98.25(19)
C19 C18 P1 Ni1 73.2(2)
C25 C24 P1 C18 50.6(2)
C29 C24 P1 C18 -133.8(2)
C25 C24 P1 C12 -62.8(2)
C29 C24 P1 C12 112.7(2)
C25 C24 P1 Ni1 167.41(18)
C29 C24 P1 Ni1 -17.1(2)
C17 C12 P1 C18 -5.7(3)
C13 C12 P1 C18 177.39(19)
C17 C12 P1 C24 106.1(2)
C13 C12 P1 C24 -70.8(2)
C17 C12 P1 Ni1 -125.0(2)
C13 C12 P1 Ni1 58.1(2)
N2 C2 S1 Ni1 176.0(3)
S2 C2 S1 Ni1 -2.32(12)
N2 C2 S2 Ni1 -176.0(2)
S1 C2 S2 Ni1 2.37(12)
C1 N1 Ni1 S2 -139.3(12)
C1 N1 Ni1 P1 30.9(14)
C1 N1 Ni1 S1 -157.3(14)
C2 S2 Ni1 N1 -20.1(7)
C2 S2 Ni1 P1 169.83(9)
C2 S2 Ni1 S1 -1.76(9)
C18 P1 Ni1 N1 64.00(11)
C24 P1 Ni1 N1 -53.51(11)
C12 P1 Ni1 N1 -174.89(12)
C18 P1 Ni1 S2 -117.09(9)
C24 P1 Ni1 S2 125.41(9)
C12 P1 Ni1 S2 4.03(9)
C18 P1 Ni1 S1 -52.7(2)
C24 P1 Ni1 S1 -170.20(18)
C12 P1 Ni1 S1 68.4(2)
C2 S1 Ni1 N1 179.78(11)
C2 S1 Ni1 S2 1.77(9)
C2 S1 Ni1 P1 -63.9(2)
